data_2107624
loop_
_publ_author_name
'Madsen, Solveig R.'
'Moggach, Stephen A.'
'Overgaard, Jacob'
'Brummerstedt Iversen, Bo'

_publ_section_title
;
 Anisotropic compressibility of the coordination polymer emim[Mn(btc)]
;
_journal_issue 3
_journal_name_full 'Acta Crystallographica Section B'
_journal_page_first 389
_journal_page_last 394
_journal_paper_doi 10.1107/S2052520616005515
_journal_volume 72
_journal_year 2016
_chemical_formula_moiety 'C9 H3 Mn O6, C6 H11 N2'
_chemical_formula_sum 'C15 H14 Mn N2 O6'
_chemical_formula_weight 373.22
_chemical_name_systematic
;
 ?
;
_space_group_crystal_system orthorhombic
_space_group_IT_number 61
_space_group_name_Hall '-P 2ac 2ab'
_space_group_name_H-M_alt 'P b c a'
_symmetry_space_group_name_Hall '-P 2ac 2ab'
_symmetry_space_group_name_H-M 'P b c a'
_atom_sites_solution_hydrogens geom
_atom_sites_solution_primary direct
_atom_sites_solution_secondary difmap
_audit_creation_method
;
  Olex2 1.2
  (compiled Apr 23 2013 17:59:47, GUI svn.r4466)
;
_cell_angle_alpha 90
_cell_angle_beta 90
_cell_angle_gamma 90
_cell_formula_units_Z 8
_cell_length_a 14.1985(9)
_cell_length_b 12.0745(9)
_cell_length_c 16.5616(11)
_cell_measurement_pressure 167E4(19)
_cell_measurement_reflns_used 2758
_cell_measurement_temperature 296(2)
_cell_measurement_theta_max 23.28
_cell_measurement_theta_min 3.31
_cell_volume 2839.3(3)
_computing_cell_refinement 'Bruker SAINT'
_computing_data_collection 'Bruker APEX2'
_computing_data_reduction 'Bruker SAINT'
_computing_molecular_graphics
;
O. V. Dolomanov, L. J. Bourhis, R. J. Gildea, J. A. K. Howard and H. Puschmann,
OLEX2: a complete structure solution, refinement and analysis program.
J. Appl. Cryst. (2009). 42, 339-341.
;
_computing_publication_material
;
O. V. Dolomanov, L. J. Bourhis, R. J. Gildea, J. A. K. Howard and H. Puschmann,
OLEX2: a complete structure solution, refinement and analysis program.
J. Appl. Cryst. (2009). 42, 339-341.
;
_computing_structure_refinement
;
XL, G.M. Sheldrick, Acta Cryst.
(2008). A64, 112-122
;
_diffrn_ambient_temperature 296.15
_diffrn_measured_fraction_theta_full 0.600
_diffrn_measured_fraction_theta_max 0.745
_diffrn_measurement_device_type 'Bruker APEX-II CCD'
_diffrn_measurement_method '\f and \w scans'
_diffrn_radiation_type MoK\a
_diffrn_radiation_wavelength 0.71073
_diffrn_reflns_av_R_equivalents 0.0950
_diffrn_reflns_limit_h_max 14
_diffrn_reflns_limit_h_min -14
_diffrn_reflns_limit_k_max 12
_diffrn_reflns_limit_k_min -11
_diffrn_reflns_limit_l_max 17
_diffrn_reflns_limit_l_min -17
_diffrn_reflns_number 8467
_diffrn_reflns_theta_full 25.242
_diffrn_reflns_theta_max 23.348
_diffrn_reflns_theta_min 3.310
_exptl_absorpt_coefficient_mu 0.968
_exptl_absorpt_correction_T_max 0.7449
_exptl_absorpt_correction_T_min 0.5880
_exptl_absorpt_correction_type multi-scan
_exptl_absorpt_process_details SADABS
_exptl_crystal_colour colorless
_exptl_crystal_density_diffrn 1.746
_exptl_crystal_density_method 'not measured'
_exptl_crystal_description prismatic
_exptl_crystal_F_000 1528
_exptl_crystal_size_max 0.1
_exptl_crystal_size_mid 0.08
_exptl_crystal_size_min 0.08
_refine_diff_density_max 0.430
_refine_diff_density_min -0.416
_refine_ls_extinction_method none
_refine_ls_goodness_of_fit_ref 1.044
_refine_ls_hydrogen_treatment constr
_refine_ls_matrix_type full
_refine_ls_number_parameters 173
_refine_ls_number_reflns 1539
_refine_ls_number_restraints 244
_refine_ls_restrained_S_all 0.981
_refine_ls_R_factor_all 0.1032
_refine_ls_R_factor_gt 0.0631
_refine_ls_shift/su_max 0.005
_refine_ls_shift/su_mean 0.000
_refine_ls_structure_factor_coef Fsqd
_refine_ls_weighting_details 'w=1/[\s^2^(Fo^2^)+(0.1159P)^2^+2.9359P] where P=(Fo^2^+2Fc^2^)/3'
_refine_ls_weighting_scheme calc
_refine_ls_wR_factor_gt 0.1699
_refine_ls_wR_factor_ref 0.1927
_reflns_number_gt 1035
_reflns_number_total 1539
_reflns_threshold_expression 'I > 2\s(I)'
_cod_data_source_file bm5080sup1.cif
_cod_data_source_block mn6b10s2_1.7GPa
_cod_database_code 2107624

loop_
_space_group_symop_operation_xyz
'x, y, z'
'-x+1/2, -y, z+1/2'
'-x, y+1/2, -z+1/2'
'x+1/2, -y+1/2, -z'
'-x, -y, -z'
'x-1/2, y, -z-1/2'
'x, -y-1/2, z-1/2'
'-x-1/2, y-1/2, z'

loop_
_atom_site_type_symbol
_atom_site_label
_atom_site_fract_x
_atom_site_fract_y
_atom_site_fract_z
_atom_site_U_iso_or_equiv
_atom_site_adp_type
_atom_site_calc_flag
_atom_site_occupancy
Mn Mn1 0.60887(8) 0.47342(11) 0.56774(7) 0.0254(5) Uani d 1
O O5 0.7072(4) 0.4759(5) 0.4676(3) 0.0372(16) Uani d 1
O O6 0.7097(4) 0.6226(5) 0.5457(3) 0.0376(16) Uani d 1
O O3 0.6019(4) 0.3225(5) 0.6506(3) 0.0366(15) Uani d 1
O O2 0.5037(3) 0.5668(5) 0.6326(3) 0.0315(14) Uani d 1
C C6 0.3560(5) 0.7816(7) 0.5487(5) 0.027(2) Uiso d 1
H H6 0.3573 0.7609 0.4946 0.032 Uiso calc 1
C C12 0.3471(7) 0.2137(10) 0.7638(7) 0.065(3) Uani d 1
H H12 0.3249 0.1420 0.7715 0.078 Uiso calc 1
C C10 0.3872(8) 0.1967(11) 0.6156(7) 0.083(4) Uani d 1
H H10A 0.3255 0.1788 0.5958 0.124 Uiso calc 1
H H10B 0.4225 0.1297 0.6233 0.124 Uiso calc 1
H H10C 0.4190 0.2430 0.5772 0.124 Uiso calc 1
C C13 0.3527(7) 0.2914(9) 0.8207(7) 0.062(3) Uani d 1
H H13 0.3358 0.2844 0.8747 0.075 Uiso calc 1
C C14 0.4016(8) 0.4917(10) 0.8221(7) 0.078(3) Uani d 1
H H14A 0.3442 0.5347 0.8173 0.093 Uiso calc 1
H H14B 0.4514 0.5315 0.7945 0.093 Uiso calc 1
N N1 0.3789(5) 0.2555(8) 0.6930(5) 0.056(2) Uani d 1
O O1 0.5094(3) 0.3810(5) 0.4954(3) 0.0302(14) Uani d 1
C C9 0.7356(5) 0.5718(8) 0.4847(5) 0.031(2) Uiso d 1
C C4 0.6964(5) 0.4046(8) 0.8465(5) 0.029(2) Uiso d 1
H H4 0.7287 0.4681 0.8310 0.035 Uiso calc 1
C C8 0.6456(6) 0.3804(8) 0.7026(5) 0.032(2) Uiso d 1
C C5 0.6985(5) 0.3701(7) 0.9274(4) 0.0232(19) Uiso d 1
C C7 0.4723(5) 0.6313(7) 0.5795(5) 0.023(2) Uiso d 1
O O4 0.6879(4) 0.4680(5) 0.6838(3) 0.0352(15) Uani d 1
C C15 0.4269(9) 0.4789(12) 0.9103(7) 0.101(5) Uani d 1
H H15A 0.3815 0.4319 0.9363 0.152 Uiso calc 1
H H15B 0.4269 0.5502 0.9359 0.152 Uiso calc 1
H H15C 0.4884 0.4463 0.9149 0.152 Uiso calc 1
N N2 0.3881(5) 0.3832(8) 0.7838(6) 0.059(2) Uani d 1
C C11 0.4041(6) 0.3598(9) 0.7054(7) 0.058(2) Uani d 1
H H11 0.4285 0.4081 0.6670 0.069 Uiso calc 1
C C2 0.5934(5) 0.2541(7) 0.8135(5) 0.030(2) Uiso d 1
H H2 0.5595 0.2140 0.7754 0.036 Uiso calc 1
C C1 0.4095(5) 0.7227(7) 0.6052(5) 0.025(2) Uiso d 1
C C3 0.6461(5) 0.3442(7) 0.7896(4) 0.0221(18) Uiso d 1

loop_
_atom_site_aniso_label
_atom_site_aniso_U_11
_atom_site_aniso_U_22
_atom_site_aniso_U_33
_atom_site_aniso_U_12
_atom_site_aniso_U_13
_atom_site_aniso_U_23
Mn1 0.0310(8) 0.0270(11) 0.0183(8) 0.0012(6) 0.0024(5) 0.0009(6)
O5 0.052(4) 0.031(4) 0.029(3) -0.018(3) 0.014(2) -0.009(3)
O6 0.053(4) 0.036(4) 0.024(3) -0.008(3) 0.014(2) -0.002(3)
O3 0.050(4) 0.042(4) 0.018(3) -0.005(3) -0.003(2) 0.006(3)
O2 0.039(3) 0.032(4) 0.024(3) 0.005(2) -0.001(2) 0.002(3)
C12 0.045(6) 0.056(6) 0.095(6) 0.002(4) -0.005(4) 0.030(4)
C10 0.083(9) 0.066(9) 0.099(6) 0.014(6) -0.013(5) 0.007(6)
C13 0.036(5) 0.060(6) 0.092(5) 0.009(4) -0.007(4) 0.028(4)
C14 0.062(8) 0.069(7) 0.101(7) -0.001(5) 0.000(5) 0.008(5)
N1 0.036(4) 0.049(5) 0.084(5) 0.002(3) -0.005(3) 0.027(4)
O1 0.034(3) 0.031(4) 0.026(3) 0.001(2) 0.001(2) -0.001(3)
O4 0.040(3) 0.040(5) 0.026(3) -0.005(3) -0.003(2) 0.006(3)
C15 0.093(9) 0.122(14) 0.090(7) 0.023(8) 0.009(6) -0.015(7)
N2 0.036(5) 0.055(5) 0.086(5) 0.006(3) -0.008(4) 0.021(4)
C11 0.036(5) 0.050(5) 0.088(5) 0.004(4) -0.003(4) 0.023(4)

loop_
_atom_type_symbol
_atom_type_description
_atom_type_scat_dispersion_real
_atom_type_scat_dispersion_imag
_atom_type_scat_source
C C 0.0033 0.0016 'International Tables Vol C Tables 4.2.6.8 and 6.1.1.4'
H H 0.0000 0.0000 'International Tables Vol C Tables 4.2.6.8 and 6.1.1.4'
N N 0.0061 0.0033 'International Tables Vol C Tables 4.2.6.8 and 6.1.1.4'
O O 0.0106 0.0060 'International Tables Vol C Tables 4.2.6.8 and 6.1.1.4'
Mn Mn 0.3368 0.7283 'International Tables Vol C Tables 4.2.6.8 and 6.1.1.4'

loop_
_geom_angle_atom_site_label_1
_geom_angle_atom_site_label_2
_geom_angle_atom_site_label_3
_geom_angle_site_symmetry_1
_geom_angle_site_symmetry_3
_geom_angle
O5 Mn1 O6 . . 58.2(2)
O5 Mn1 O3 . . 119.9(2)
O5 Mn1 C9 . . 29.5(2)
O5 Mn1 C8 . . 122.9(3)
O5 Mn1 O4 . . 109.7(2)
O6 Mn1 C9 . . 28.8(2)
O6 Mn1 C8 . . 110.6(3)
O3 Mn1 O6 . . 137.5(2)
O3 Mn1 C9 . . 136.4(2)
O3 Mn1 C8 . . 29.8(2)
O2 Mn1 O5 . . 145.0(2)
O2 Mn1 O6 . . 95.7(2)
O2 Mn1 O3 . . 95.0(2)
O2 Mn1 O1 . . 95.4(2)
O2 Mn1 C9 . . 120.8(3)
O2 Mn1 C8 . . 86.3(2)
O2 Mn1 O4 . . 86.2(2)
O1 Mn1 O5 . . 90.2(2)
O1 Mn1 O6 . . 135.5(2)
O1 Mn1 O3 . . 83.8(2)
O1 Mn1 C9 . . 113.7(2)
O1 Mn1 C8 . . 113.0(3)
O1 Mn1 O4 . . 142.4(2)
C8 Mn1 C9 . . 122.1(3)
O4 Mn1 O6 . . 81.3(2)
O4 Mn1 O3 . . 58.6(2)
O4 Mn1 C9 . . 97.1(2)
O4 Mn1 C8 . . 29.4(2)
C9 O5 Mn1 . . 92.7(5)
C9 O6 Mn1 . . 85.8(5)
C8 O3 Mn1 . . 87.0(5)
C7 O2 Mn1 . . 102.7(5)
C5 C6 C1 3_656 . 120.5(7)
C13 C12 N1 . . 109.3(11)
C12 C13 N2 . . 106.1(11)
N2 C14 C15 . . 110.9(10)
C12 N1 C10 . . 127.0(11)
C11 N1 C12 . . 108.0(10)
C11 N1 C10 . . 125.0(10)
C7 O1 Mn1 5_666 . 117.7(5)
O5 C9 Mn1 . . 57.8(4)
O5 C9 C5 . 2_664 119.1(8)
O6 C9 Mn1 . . 65.3(5)
O6 C9 O5 . . 123.0(8)
O6 C9 C5 . 2_664 117.9(9)
C5 C9 Mn1 2_664 . 172.9(6)
C3 C4 C5 . . 120.3(8)
O3 C8 Mn1 . . 63.3(4)
O3 C8 C3 . . 119.4(8)
O4 C8 Mn1 . . 60.7(4)
O4 C8 O3 . . 121.9(8)
O4 C8 C3 . . 118.6(8)
C3 C8 Mn1 . . 164.9(6)
C6 C5 C9 3_646 2_665 122.0(7)
C6 C5 C4 3_646 . 119.5(7)
C4 C5 C9 . 2_665 118.5(8)
O2 C7 O1 . 5_666 122.5(8)
O2 C7 C1 . . 118.2(7)
O1 C7 C1 5_666 . 119.2(7)
C8 O4 Mn1 . . 89.9(5)
C13 N2 C14 . . 125.5(10)
C11 N2 C13 . . 108.9(10)
C11 N2 C14 . . 125.6(9)
N1 C11 N2 . . 107.7(10)
C3 C2 C1 . 3_646 120.5(8)
C6 C1 C7 . . 120.9(7)
C2 C1 C6 3_656 . 119.3(8)
C2 C1 C7 3_656 . 119.7(7)
C4 C3 C8 . . 120.0(8)
C2 C3 C4 . . 119.8(7)
C2 C3 C8 . . 120.1(7)

loop_
_geom_bond_atom_site_label_1
_geom_bond_atom_site_label_2
_geom_bond_site_symmetry_2
_geom_bond_distance
Mn1 O5 . 2.167(5)
Mn1 O6 . 2.330(6)
Mn1 O3 . 2.283(6)
Mn1 O2 . 2.158(5)
Mn1 O1 . 2.163(5)
Mn1 C9 . 2.557(8)
Mn1 C8 . 2.553(9)
Mn1 O4 . 2.226(5)
O5 C9 . 1.259(10)
O6 C9 . 1.237(9)
O3 C8 . 1.270(10)
O2 C7 . 1.256(9)
C6 C5 3_656 1.378(11)
C6 C1 . 1.399(11)
C12 C13 . 1.332(12)
C12 N1 . 1.355(10)
C10 N1 . 1.469(11)
C13 N2 . 1.362(11)
C14 C15 . 1.513(12)
C14 N2 . 1.468(12)
N1 C11 . 1.325(11)
O1 C7 5_666 1.276(8)
C9 C5 2_664 1.505(11)
C4 C5 . 1.404(10)
C4 C3 . 1.389(11)
C8 O4 . 1.255(10)
C8 C3 . 1.505(11)
C5 C6 3_646 1.378(11)
C5 C9 2_665 1.505(11)
C7 O1 5_666 1.276(8)
C7 C1 . 1.481(11)
N2 C11 . 1.348(11)
C2 C1 3_646 1.399(10)
C2 C3 . 1.379(11)
C1 C2 3_656 1.399(10)
